data_7706475
loop_
_publ_author_name
'Li, Hongdao'
'Jing, Pei'
'Lu, Jiao'
'Xi, Lu'
'Wang, Qi'
'Ding, Lifeng'
'Wang, Wen-Min'
'Song, Zhenjun'

_publ_section_title
;
 Multifunctional properties of {CuLn} systems involving nitrogen-rich
 nitronyl nitroxide: single-molecule magnet behavior, luminescence,
 magnetocaloric effects and heat capacity.
;
_journal_issue 8
_journal_name_full 'Dalton transactions (Cambridge, England : 2003)'
_journal_page_first 2854
_journal_page_last 2863
_journal_paper_doi 10.1039/d0dt04344c
_journal_volume 50
_journal_year 2021
_chemical_formula_moiety 'C14 H17 N6 O2, 0.5(C H2 Cl2)'
_chemical_formula_sum 'C14.5 H18 Cl N6 O2'
_chemical_formula_weight 343.80
_space_group_crystal_system triclinic
_space_group_IT_number 2
_space_group_name_Hall '-P 1'
_space_group_name_H-M_alt 'P -1'
_atom_sites_solution_hydrogens geom
_audit_block_doi 10.5517/ccdc.csd.cc26p5lp
_audit_creation_method SHELXL-2014/7
_audit_update_record
;
2020-11-24 deposited with the CCDC.	2021-01-18 downloaded from the CCDC.
;
_cell_angle_alpha 91.772(6)
_cell_angle_beta 101.017(6)
_cell_angle_gamma 100.690(6)
_cell_formula_units_Z 4
_cell_length_a 6.6243(8)
_cell_length_b 15.4438(17)
_cell_length_c 16.5551(17)
_cell_measurement_reflns_used 4794
_cell_measurement_temperature 150(2)
_cell_measurement_theta_max 25.03
_cell_measurement_theta_min 2.51
_cell_volume 1629.7(3)
_computing_cell_refinement 'Bruker SAINT'
_computing_data_collection 'Bruker APEX2'
_computing_data_reduction 'Bruker SAINT'
_computing_molecular_graphics 'Bruker SHELXTL'
_computing_publication_material 'Bruker SHELXTL'
_computing_structure_refinement 'SHELXL-2014 (Sheldrick 2014)'
_computing_structure_solution 'SHELXS-97 (Sheldrick 2008)'
_diffrn_ambient_temperature 150(2)
_diffrn_measured_fraction_theta_full 0.973
_diffrn_measured_fraction_theta_max 0.971
_diffrn_measurement_device_type 'Bruker APEX-II CCD'
_diffrn_measurement_method '\f and \w scans'
_diffrn_radiation_type MoK\a
_diffrn_radiation_wavelength 0.71073
_diffrn_reflns_av_R_equivalents 0.0934
_diffrn_reflns_av_unetI/netI 0.0578
_diffrn_reflns_Laue_measured_fraction_full 0.973
_diffrn_reflns_Laue_measured_fraction_max 0.971
_diffrn_reflns_limit_h_max 8
_diffrn_reflns_limit_h_min -8
_diffrn_reflns_limit_k_max 19
_diffrn_reflns_limit_k_min -19
_diffrn_reflns_limit_l_max 20
_diffrn_reflns_limit_l_min -20
_diffrn_reflns_number 39190
_diffrn_reflns_point_group_measured_fraction_full 0.973
_diffrn_reflns_point_group_measured_fraction_max 0.971
_diffrn_reflns_theta_full 25.242
_diffrn_reflns_theta_max 26.493
_diffrn_reflns_theta_min 2.513
_exptl_absorpt_coefficient_mu 0.255
_exptl_absorpt_correction_T_max 0.958
_exptl_absorpt_correction_T_min 0.950
_exptl_absorpt_correction_type multi-scan
_exptl_absorpt_process_details SADABS
_exptl_crystal_colour BLUE
_exptl_crystal_density_diffrn 1.405
_exptl_crystal_description BLOCK
_exptl_crystal_F_000 720
_exptl_crystal_size_max 0.20
_exptl_crystal_size_mid 0.18
_exptl_crystal_size_min 0.17
_refine_diff_density_max 0.490
_refine_diff_density_min -0.327
_refine_diff_density_rms 0.072
_refine_ls_extinction_method none
_refine_ls_goodness_of_fit_ref 0.999
_refine_ls_hydrogen_treatment constr
_refine_ls_matrix_type full
_refine_ls_number_parameters 432
_refine_ls_number_reflns 6558
_refine_ls_number_restraints 2
_refine_ls_restrained_S_all 0.999
_refine_ls_R_factor_all 0.1355
_refine_ls_R_factor_gt 0.0924
_refine_ls_shift/su_max 0.000
_refine_ls_shift/su_mean 0.000
_refine_ls_structure_factor_coef Fsqd
_refine_ls_weighting_details 'w=1/[\s^2^(Fo^2^)+(0.0600P)^2^+5.0000P] where P=(Fo^2^+2Fc^2^)/3'
_refine_ls_weighting_scheme calc
_refine_ls_wR_factor_gt 0.2031
_refine_ls_wR_factor_ref 0.2280
_reflns_Friedel_coverage 0.000
_reflns_number_gt 4120
_reflns_number_total 6755
_reflns_threshold_expression 'I > 2\s(I)'
_cod_data_source_file d0dt04344c2.cif
_cod_data_source_block complex1
_cod_depositor_comments
;
Adding full bibliography for 7706475--7706478.cif.

2024-10-18
Z value and formula fixed to values more according to usual
chemical conventions.                 miguel
;
_cod_original_formula_sum 'C29 H36 Cl2 N12 O4'
_cod_original_formula_weight 687.60
_cod_original_formula_moiety 'C29 H36 Cl2 N12 O4'
_cod_original_formula_units_Z 2
_cod_database_code 7706475
_shelx_shelxl_version_number 2014/7
_shelx_space_group_comment
;
The symmetry employed for this shelxl refinement is uniquely defined
by the following loop, which should always be used as a source of
symmetry information in preference to the above space-group names.
They are only intended as comments.
;

loop_
_space_group_symop_operation_xyz
'x, y, z'
'-x, -y, -z'

loop_
_atom_site_label
_atom_site_type_symbol
_atom_site_fract_x
_atom_site_fract_y
_atom_site_fract_z
_atom_site_U_iso_or_equiv
_atom_site_adp_type
_atom_site_occupancy
_atom_site_site_symmetry_order
_atom_site_calc_flag
_atom_site_refinement_flags_posn
_atom_site_refinement_flags_adp
_atom_site_refinement_flags_occupancy
_atom_site_disorder_assembly
_atom_site_disorder_group
Cl1 Cl 0.1232(3) 0.45956(13) 0.10456(12) 0.0831(5) Uani 1 1 d . . . . .
Cl2 Cl -0.3185(3) 0.46822(14) 0.08447(14) 0.0937(6) Uani 1 1 d . . . . .
C29 C -0.1303(10) 0.4018(4) 0.0804(4) 0.0671(16) Uani 1 1 d . . . . .
H29A H -0.1481 0.3547 0.1192 0.080 Uiso 1 1 calc R U . . .
H29B H -0.1563 0.3729 0.0241 0.080 Uiso 1 1 calc R U . . .
N9 N 0.2623(6) 0.0175(3) 0.0199(2) 0.0412(9) Uani 1 1 d . . . . .
O3 O 0.3586(6) -0.0432(2) 0.2695(2) 0.0554(9) Uani 1 1 d . . . . .
N11 N 0.3485(7) -0.1231(3) 0.2425(2) 0.0453(9) Uani 1 1 d . . . . .
N7 N 0.3003(7) 0.1665(3) 0.0530(3) 0.0497(10) Uani 1 1 d . . . . .
N12 N 0.3080(7) -0.2390(3) 0.1567(2) 0.0487(10) Uani 1 1 d . . . . .
O4 O 0.2743(7) -0.2870(2) 0.0895(2) 0.0599(10) Uani 1 1 d . . . . .
N10 N 0.2251(6) -0.0535(3) -0.0375(2) 0.0454(9) Uani 1 1 d . . . . .
N8 N 0.2143(7) 0.1986(3) -0.1148(3) 0.0558(11) Uani 1 1 d . . . . .
C19 C 0.2942(7) -0.0073(3) 0.0979(3) 0.0384(10) Uani 1 1 d . . . . .
H19 H 0.3214 0.0305 0.1467 0.046 Uiso 1 1 calc R U . . .
C22 C 0.3087(7) -0.1519(3) 0.1620(3) 0.0417(10) Uani 1 1 d . . . . .
C21 C 0.2804(7) -0.0961(3) 0.0940(3) 0.0415(10) Uani 1 1 d . . . . .
C18 C 0.2596(7) 0.1032(3) -0.0063(3) 0.0436(11) Uani 1 1 d . . . . .
C20 C 0.2401(7) -0.1216(3) 0.0082(3) 0.0437(11) Uani 1 1 d . . . . .
H20 H 0.2256 -0.1806 -0.0137 0.052 Uiso 1 1 calc R U . . .
C17 C 0.2164(8) 0.1186(3) -0.0901(3) 0.0460(11) Uani 1 1 d . . . . .
H17 H 0.1880 0.0701 -0.1301 0.055 Uiso 1 1 calc R U . . .
C23 C 0.3277(9) -0.2770(3) 0.2398(3) 0.0530(13) Uani 1 1 d . . . . .
C16 C 0.2512(9) 0.2638(4) -0.0552(4) 0.0594(14) Uani 1 1 d . . . . .
H16 H 0.2468 0.3224 -0.0702 0.071 Uiso 1 1 calc R U . . .
C15 C 0.2953(9) 0.2479(4) 0.0268(4) 0.0576(13) Uani 1 1 d . . . . .
H15 H 0.3235 0.2964 0.0668 0.069 Uiso 1 1 calc R U . . .
C24 C 0.4205(9) -0.1914(3) 0.2982(3) 0.0548(13) Uani 1 1 d . . . . .
C27 C 0.4694(10) -0.3447(4) 0.2450(4) 0.0646(15) Uani 1 1 d . . . . .
H27A H 0.3992 -0.3966 0.2077 0.097 Uiso 1 1 calc R U . . .
H27B H 0.4988 -0.3626 0.3017 0.097 Uiso 1 1 calc R U . . .
H27C H 0.6012 -0.3186 0.2290 0.097 Uiso 1 1 calc R U . . .
C25 C 0.6611(9) -0.1680(4) 0.3153(4) 0.0641(15) Uani 1 1 d . . . . .
H25A H 0.7102 -0.1734 0.2635 0.096 Uiso 1 1 calc R U . . .
H25B H 0.7183 -0.2085 0.3538 0.096 Uiso 1 1 calc R U . . .
H25C H 0.7084 -0.1072 0.3396 0.096 Uiso 1 1 calc R U . . .
C28 C 0.1086(9) -0.3202(4) 0.2466(4) 0.0624(15) Uani 1 1 d . . . . .
H28A H 0.0202 -0.2756 0.2433 0.094 Uiso 1 1 calc R U . . .
H28B H 0.1125 -0.3472 0.2995 0.094 Uiso 1 1 calc R U . . .
H28C H 0.0508 -0.3657 0.2014 0.094 Uiso 1 1 calc R U . . .
C26 C 0.3419(12) -0.1850(4) 0.3773(3) 0.0738(18) Uani 1 1 d . . . . .
H26A H 0.4026 -0.1270 0.4062 0.111 Uiso 1 1 calc R U . . .
H26B H 0.3832 -0.2313 0.4125 0.111 Uiso 1 1 calc R U . . .
H26C H 0.1887 -0.1927 0.3649 0.111 Uiso 1 1 calc R U . . .
N3 N 0.7517(6) 0.5015(2) 0.5005(2) 0.0419(9) Uani 1 1 d . U . . .
N6 N 1.0101(6) 0.7401(3) 0.6956(2) 0.0429(9) Uani 1 1 d . . . . .
C0AA C 0.6727(7) 0.4453(3) 0.4288(3) 0.0418(10) Uani 1 1 d . . . . .
N4 N 0.7875(6) 0.4701(3) 0.5775(2) 0.0465(9) Uani 1 1 d . U . . .
N1 N 0.6423(7) 0.4837(3) 0.3591(3) 0.0475(10) Uani 1 1 d . . . . .
N0AA N 0.9271(7) 0.7796(3) 0.5699(2) 0.0492(10) Uani 1 1 d . . . . .
C8 C 0.9320(7) 0.7112(3) 0.6165(3) 0.0404(10) Uani 1 1 d . . . . .
O2 O 1.0356(7) 0.6905(2) 0.7563(2) 0.0643(11) Uani 1 1 d . . . . .
N2 N 0.5571(7) 0.3011(3) 0.3636(3) 0.0511(10) Uani 1 1 d . . . . .
O1 O 0.8591(9) 0.7751(3) 0.4921(2) 0.0822(15) Uani 1 1 d . . . A 1
C7 C 0.8669(7) 0.6197(3) 0.5853(3) 0.0400(10) Uani 1 1 d . . . . .
C9 C 1.0523(7) 0.8386(3) 0.7083(3) 0.0419(10) Uani 1 1 d . . . . .
C6 C 0.8582(8) 0.5421(3) 0.6278(3) 0.0456(11) Uani 1 1 d . U . . .
H6 H 0.8983 0.5414 0.6860 0.055 Uiso 1 1 calc R U . . .
C10 C 1.0269(8) 0.8663(3) 0.6175(3) 0.0447(11) Uani 1 1 d . . . . .
C3 C 0.6306(8) 0.3533(3) 0.4327(3) 0.0478(11) Uani 1 1 d . . . . .
H3 H 0.6544 0.3282 0.4845 0.057 Uiso 1 1 calc R U . . .
C13 C 0.8846(9) 0.8624(4) 0.7532(3) 0.0542(13) Uani 1 1 d . . . . .
H13A H 0.7448 0.8378 0.7205 0.081 Uiso 1 1 calc R U . . .
H13B H 0.9023 0.9268 0.7602 0.081 Uiso 1 1 calc R U . . .
H13C H 0.9000 0.8379 0.8074 0.081 Uiso 1 1 calc R U . . .
C2 C 0.5293(8) 0.3400(3) 0.2946(3) 0.0521(12) Uani 1 1 d . . . . .
H2 H 0.4780 0.3044 0.2444 0.063 Uiso 1 1 calc R U . . .
C5 C 0.7967(7) 0.5914(3) 0.5033(3) 0.0421(10) Uani 1 1 d . U . . .
H5 H 0.7825 0.6273 0.4578 0.050 Uiso 1 1 calc R U . . .
C1 C 0.5708(9) 0.4294(4) 0.2913(3) 0.0555(13) Uani 1 1 d . . . . .
H1 H 0.5480 0.4539 0.2391 0.067 Uiso 1 1 calc R U . . .
C14 C 1.2664(9) 0.8699(4) 0.7610(3) 0.0561(13) Uani 1 1 d . . . . .
H14A H 1.2710 0.8459 0.8153 0.084 Uiso 1 1 calc R U . . .
H14B H 1.2966 0.9346 0.7676 0.084 Uiso 1 1 calc R U . . .
H14C H 1.3713 0.8498 0.7345 0.084 Uiso 1 1 calc R U . . .
C11 C 1.2352(9) 0.8956(4) 0.5889(3) 0.0530(12) Uani 1 1 d . . . . .
H11A H 1.3178 0.8490 0.5973 0.079 Uiso 1 1 calc R U . . .
H11B H 1.3139 0.9499 0.6208 0.079 Uiso 1 1 calc R U . . .
H11C H 1.2064 0.9065 0.5302 0.079 Uiso 1 1 calc R U . . .
C12 C 0.8851(9) 0.9318(4) 0.5947(4) 0.0608(14) Uani 1 1 d . . . . .
H12A H 0.8693 0.9404 0.5356 0.091 Uiso 1 1 calc R U . . .
H12B H 0.9469 0.9884 0.6262 0.091 Uiso 1 1 calc R U . . .
H12C H 0.7473 0.9092 0.6074 0.091 Uiso 1 1 calc R U . . .

loop_
_atom_site_aniso_label
_atom_site_aniso_U_11
_atom_site_aniso_U_22
_atom_site_aniso_U_33
_atom_site_aniso_U_23
_atom_site_aniso_U_13
_atom_site_aniso_U_12
Cl1 0.0724(11) 0.0904(12) 0.0812(11) 0.0125(9) 0.0083(8) 0.0091(9)
Cl2 0.0836(12) 0.1080(15) 0.1046(14) 0.0345(11) 0.0385(11) 0.0329(11)
C29 0.079(4) 0.064(4) 0.053(3) 0.013(3) 0.006(3) 0.008(3)
N9 0.042(2) 0.047(2) 0.036(2) 0.0040(16) 0.0090(16) 0.0120(17)
O3 0.083(3) 0.0422(19) 0.0419(18) 0.0043(15) 0.0130(17) 0.0145(17)
N11 0.061(3) 0.043(2) 0.035(2) 0.0073(17) 0.0092(18) 0.0177(19)
N7 0.054(3) 0.047(2) 0.048(2) 0.0086(19) 0.0093(19) 0.0130(19)
N12 0.059(3) 0.044(2) 0.043(2) 0.0012(18) 0.0048(19) 0.0155(19)
O4 0.082(3) 0.050(2) 0.048(2) -0.0038(16) 0.0063(18) 0.0202(19)
N10 0.047(2) 0.049(2) 0.040(2) 0.0006(18) 0.0068(17) 0.0128(18)
N8 0.061(3) 0.054(3) 0.053(3) 0.019(2) 0.009(2) 0.013(2)
C19 0.038(2) 0.045(3) 0.034(2) 0.0039(18) 0.0078(18) 0.0121(19)
C22 0.047(3) 0.040(2) 0.040(2) 0.0063(19) 0.010(2) 0.013(2)
C21 0.036(2) 0.053(3) 0.037(2) 0.008(2) 0.0081(18) 0.009(2)
C18 0.041(3) 0.046(3) 0.047(3) 0.013(2) 0.012(2) 0.012(2)
C20 0.045(3) 0.053(3) 0.035(2) 0.005(2) 0.0076(19) 0.015(2)
C17 0.043(3) 0.055(3) 0.042(2) 0.008(2) 0.010(2) 0.014(2)
C23 0.068(3) 0.049(3) 0.044(3) 0.012(2) 0.008(2) 0.020(3)
C16 0.065(4) 0.051(3) 0.062(3) 0.017(3) 0.011(3) 0.011(3)
C15 0.065(4) 0.049(3) 0.057(3) 0.010(2) 0.007(3) 0.010(3)
C24 0.077(4) 0.049(3) 0.043(3) 0.012(2) 0.016(3) 0.020(3)
C27 0.072(4) 0.056(3) 0.065(4) 0.009(3) 0.002(3) 0.022(3)
C25 0.068(4) 0.063(3) 0.056(3) 0.004(3) -0.008(3) 0.019(3)
C28 0.071(4) 0.059(3) 0.058(3) 0.016(3) 0.009(3) 0.018(3)
C26 0.117(6) 0.073(4) 0.039(3) 0.019(3) 0.020(3) 0.028(4)
N3 0.043(2) 0.042(2) 0.043(2) 0.0052(17) 0.0100(17) 0.0122(17)
N6 0.051(2) 0.047(2) 0.0328(19) 0.0056(16) 0.0101(17) 0.0135(18)
C0AA 0.035(2) 0.046(3) 0.046(3) -0.001(2) 0.0085(19) 0.0122(19)
N4 0.051(2) 0.044(2) 0.047(2) 0.0068(18) 0.0106(18) 0.0140(18)
N1 0.052(2) 0.046(2) 0.045(2) 0.0042(18) 0.0038(18) 0.0165(18)
N0AA 0.066(3) 0.040(2) 0.037(2) 0.0047(17) -0.0023(19) 0.0118(19)
C8 0.040(2) 0.045(3) 0.036(2) 0.0012(19) 0.0045(18) 0.0095(19)
O2 0.098(3) 0.054(2) 0.0398(19) 0.0105(16) 0.0079(19) 0.016(2)
N2 0.051(2) 0.048(2) 0.055(3) -0.005(2) 0.009(2) 0.0147(19)
O1 0.143(4) 0.051(2) 0.036(2) 0.0068(17) -0.012(2) 0.009(2)
C7 0.037(2) 0.040(2) 0.046(3) 0.0036(19) 0.0123(19) 0.0114(19)
C9 0.046(3) 0.042(3) 0.038(2) 0.0026(19) 0.0092(19) 0.010(2)
C6 0.045(3) 0.046(3) 0.047(3) 0.004(2) 0.007(2) 0.012(2)
C10 0.055(3) 0.041(3) 0.038(2) 0.0025(19) 0.007(2) 0.012(2)
C3 0.047(3) 0.046(3) 0.052(3) 0.001(2) 0.011(2) 0.013(2)
C13 0.055(3) 0.056(3) 0.056(3) 0.002(2) 0.017(2) 0.016(2)
C2 0.053(3) 0.051(3) 0.051(3) -0.005(2) 0.005(2) 0.014(2)
C5 0.044(3) 0.042(2) 0.042(2) 0.0063(19) 0.007(2) 0.013(2)
C1 0.061(3) 0.059(3) 0.047(3) -0.002(2) 0.005(2) 0.019(3)
C14 0.055(3) 0.062(3) 0.049(3) 0.001(2) 0.006(2) 0.011(3)
C11 0.063(3) 0.051(3) 0.051(3) 0.010(2) 0.023(2) 0.013(2)
C12 0.065(4) 0.060(3) 0.062(3) 0.014(3) 0.009(3) 0.025(3)

loop_
_atom_type_symbol
_atom_type_description
_atom_type_scat_dispersion_real
_atom_type_scat_dispersion_imag
_atom_type_scat_source
C C 0.0033 0.0016 'International Tables Vol C Tables 4.2.6.8 and 6.1.1.4'
H H 0.0000 0.0000 'International Tables Vol C Tables 4.2.6.8 and 6.1.1.4'
Cl Cl 0.1484 0.1585 'International Tables Vol C Tables 4.2.6.8 and 6.1.1.4'
N N 0.0061 0.0033 'International Tables Vol C Tables 4.2.6.8 and 6.1.1.4'
O O 0.0106 0.0060 'International Tables Vol C Tables 4.2.6.8 and 6.1.1.4'

loop_
_geom_angle_atom_site_label_1
_geom_angle_atom_site_label_2
_geom_angle_atom_site_label_3
_geom_angle
_geom_angle_site_symmetry_1
_geom_angle_site_symmetry_3
_geom_angle_publ_flag
Cl1 C29 Cl2 113.4(4) . . ?
Cl1 C29 H29A 108.9 . . ?
Cl2 C29 H29A 108.9 . . ?
Cl1 C29 H29B 108.9 . . ?
Cl2 C29 H29B 108.9 . . ?
H29A C29 H29B 107.7 . . ?
C19 N9 N10 112.2(4) . . ?
C19 N9 C18 127.7(4) . . ?
N10 N9 C18 120.1(4) . . ?
O3 N11 C22 125.1(4) . . ?
O3 N11 C24 122.0(4) . . ?
C22 N11 C24 111.9(4) . . ?
C18 N7 C15 114.8(4) . . ?
O4 N12 C22 125.0(4) . . ?
O4 N12 C23 122.6(4) . . ?
C22 N12 C23 112.0(4) . . ?
C20 N10 N9 103.6(4) . . ?
C17 N8 C16 116.3(5) . . ?
N9 C19 C21 107.5(4) . . ?
N9 C19 H19 126.3 . . ?
C21 C19 H19 126.3 . . ?
N12 C22 N11 108.8(4) . . ?
N12 C22 C21 126.5(4) . . ?
N11 C22 C21 124.6(4) . . ?
C19 C21 C20 104.8(4) . . ?
C19 C21 C22 127.5(4) . . ?
C20 C21 C22 127.7(4) . . ?
N7 C18 C17 123.1(4) . . ?
N7 C18 N9 115.5(4) . . ?
C17 C18 N9 121.3(4) . . ?
N10 C20 C21 112.0(4) . . ?
N10 C20 H20 124.0 . . ?
C21 C20 H20 124.0 . . ?
N8 C17 C18 121.4(5) . . ?
N8 C17 H17 119.3 . . ?
C18 C17 H17 119.3 . . ?
N12 C23 C28 106.0(4) . . ?
N12 C23 C27 109.9(4) . . ?
C28 C23 C27 110.7(5) . . ?
N12 C23 C24 100.9(4) . . ?
C28 C23 C24 114.1(5) . . ?
C27 C23 C24 114.5(5) . . ?
N8 C16 C15 121.7(5) . . ?
N8 C16 H16 119.2 . . ?
C15 C16 H16 119.2 . . ?
N7 C15 C16 122.7(5) . . ?
N7 C15 H15 118.7 . . ?
C16 C15 H15 118.7 . . ?
C26 C24 N11 109.5(4) . . ?
C26 C24 C25 110.3(5) . . ?
N11 C24 C25 105.4(4) . . ?
C26 C24 C23 117.2(5) . . ?
N11 C24 C23 100.0(4) . . ?
C25 C24 C23 113.2(5) . . ?
C23 C27 H27A 109.5 . . ?
C23 C27 H27B 109.5 . . ?
H27A C27 H27B 109.5 . . ?
C23 C27 H27C 109.5 . . ?
H27A C27 H27C 109.5 . . ?
H27B C27 H27C 109.5 . . ?
C24 C25 H25A 109.5 . . ?
C24 C25 H25B 109.5 . . ?
H25A C25 H25B 109.5 . . ?
C24 C25 H25C 109.5 . . ?
H25A C25 H25C 109.5 . . ?
H25B C25 H25C 109.5 . . ?
C23 C28 H28A 109.5 . . ?
C23 C28 H28B 109.5 . . ?
H28A C28 H28B 109.5 . . ?
C23 C28 H28C 109.5 . . ?
H28A C28 H28C 109.5 . . ?
H28B C28 H28C 109.5 . . ?
C24 C26 H26A 109.5 . . ?
C24 C26 H26B 109.5 . . ?
H26A C26 H26B 109.5 . . ?
C24 C26 H26C 109.5 . . ?
H26A C26 H26C 109.5 . . ?
H26B C26 H26C 109.5 . . ?
N4 N3 C5 112.3(4) . . ?
N4 N3 C0AA 122.2(4) . . ?
C5 N3 C0AA 125.5(4) . . ?
O2 N6 C8 125.3(4) . . ?
O2 N6 C9 121.9(4) . . ?
C8 N6 C9 112.7(4) . . ?
N1 C0AA C3 122.8(4) . . ?
N1 C0AA N3 116.2(4) . . ?
C3 C0AA N3 121.0(4) . . ?
C6 N4 N3 104.1(4) . . ?
C0AA N1 C1 115.6(4) . . ?
O1 N0AA C8 125.7(4) . . ?
O1 N0AA C10 121.4(4) . . ?
C8 N0AA C10 112.7(4) . . ?
N0AA C8 N6 109.8(4) . . ?
N0AA C8 C7 124.5(4) . . ?
N6 C8 C7 125.7(4) . . ?
C2 N2 C3 116.7(5) . . ?
C5 C7 C6 105.2(4) . . ?
C5 C7 C8 124.8(4) . . ?
C6 C7 C8 130.0(4) . . ?
N6 C9 C14 109.4(4) . . ?
N6 C9 C13 106.9(4) . . ?
C14 C9 C13 109.8(4) . . ?
N6 C9 C10 101.5(3) . . ?
C14 C9 C10 115.1(4) . . ?
C13 C9 C10 113.5(4) . . ?
N4 C6 C7 112.2(4) . . ?
N4 C6 H6 123.9 . . ?
C7 C6 H6 123.9 . . ?
C12 C10 N0AA 108.6(4) . . ?
C12 C10 C11 110.2(4) . . ?
N0AA C10 C11 105.2(4) . . ?
C12 C10 C9 116.0(4) . . ?
N0AA C10 C9 101.4(4) . . ?
C11 C10 C9 114.3(4) . . ?
N2 C3 C0AA 120.0(5) . . ?
N2 C3 H3 120.0 . . ?
C0AA C3 H3 120.0 . . ?
C9 C13 H13A 109.5 . . ?
C9 C13 H13B 109.5 . . ?
H13A C13 H13B 109.5 . . ?
C9 C13 H13C 109.5 . . ?
H13A C13 H13C 109.5 . . ?
H13B C13 H13C 109.5 . . ?
N2 C2 C1 123.0(5) . . ?
N2 C2 H2 118.5 . . ?
C1 C2 H2 118.5 . . ?
N3 C5 C7 106.2(4) . . ?
N3 C5 H5 126.9 . . ?
C7 C5 H5 126.9 . . ?
N1 C1 C2 122.0(5) . . ?
N1 C1 H1 119.0 . . ?
C2 C1 H1 119.0 . . ?
C9 C14 H14A 109.5 . . ?
C9 C14 H14B 109.5 . . ?
H14A C14 H14B 109.5 . . ?
C9 C14 H14C 109.5 . . ?
H14A C14 H14C 109.5 . . ?
H14B C14 H14C 109.5 . . ?
C10 C11 H11A 109.5 . . ?
C10 C11 H11B 109.5 . . ?
H11A C11 H11B 109.5 . . ?
C10 C11 H11C 109.5 . . ?
H11A C11 H11C 109.5 . . ?
H11B C11 H11C 109.5 . . ?
C10 C12 H12A 109.5 . . ?
C10 C12 H12B 109.5 . . ?
H12A C12 H12B 109.5 . . ?
C10 C12 H12C 109.5 . . ?
H12A C12 H12C 109.5 . . ?
H12B C12 H12C 109.5 . . ?

loop_
_geom_bond_atom_site_label_1
_geom_bond_atom_site_label_2
_geom_bond_distance
_geom_bond_site_symmetry_2
_geom_bond_publ_flag
Cl1 C29 1.715(6) . ?
Cl2 C29 1.765(7) . ?
C29 H29A 0.9900 . ?
C29 H29B 0.9900 . ?
N9 C19 1.347(6) . ?
N9 N10 1.383(5) . ?
N9 C18 1.408(6) . ?
O3 N11 1.284(5) . ?
N11 C22 1.353(6) . ?
N11 C24 1.506(6) . ?
N7 C18 1.317(6) . ?
N7 C15 1.346(7) . ?
N12 O4 1.277(5) . ?
N12 C22 1.346(6) . ?
N12 C23 1.505(6) . ?
N10 C20 1.322(6) . ?
N8 C17 1.315(6) . ?
N8 C16 1.341(7) . ?
C19 C21 1.356(7) . ?
C19 H19 0.9500 . ?
C22 C21 1.443(6) . ?
C21 C20 1.424(6) . ?
C18 C17 1.399(7) . ?
C20 H20 0.9500 . ?
C17 H17 0.9500 . ?
C23 C28 1.506(8) . ?
C23 C27 1.523(8) . ?
C23 C24 1.566(8) . ?
C16 C15 1.374(8) . ?
C16 H16 0.9500 . ?
C15 H15 0.9500 . ?
C24 C26 1.507(8) . ?
C24 C25 1.536(8) . ?
C27 H27A 0.9800 . ?
C27 H27B 0.9800 . ?
C27 H27C 0.9800 . ?
C25 H25A 0.9800 . ?
C25 H25B 0.9800 . ?
C25 H25C 0.9800 . ?
C28 H28A 0.9800 . ?
C28 H28B 0.9800 . ?
C28 H28C 0.9800 . ?
C26 H26A 0.9800 . ?
C26 H26B 0.9800 . ?
C26 H26C 0.9800 . ?
N3 N4 1.371(5) . ?
N3 C5 1.361(6) . ?
N3 C0AA 1.403(6) . ?
N6 O2 1.286(5) . ?
N6 C8 1.341(6) . ?
N6 C9 1.496(6) . ?
C0AA N1 1.313(6) . ?
C0AA C3 1.401(7) . ?
N4 C6 1.324(6) . ?
N1 C1 1.334(6) . ?
N0AA O1 1.275(5) . ?
N0AA C8 1.328(6) . ?
N0AA C10 1.504(6) . ?
C8 C7 1.447(6) . ?
N2 C2 1.306(7) . ?
N2 C3 1.335(6) . ?
C7 C5 1.378(6) . ?
C7 C6 1.406(7) . ?
C9 C14 1.501(7) . ?
C9 C13 1.540(7) . ?
C9 C10 1.563(6) . ?
C6 H6 0.9500 . ?
C10 C12 1.513(7) . ?
C10 C11 1.538(7) . ?
C3 H3 0.9500 . ?
C13 H13A 0.9800 . ?
C13 H13B 0.9800 . ?
C13 H13C 0.9800 . ?
C2 C1 1.362(7) . ?
C2 H2 0.9500 . ?
C5 H5 0.9500 . ?
C1 H1 0.9500 . ?
C14 H14A 0.9800 . ?
C14 H14B 0.9800 . ?
C14 H14C 0.9800 . ?
C11 H11A 0.9800 . ?
C11 H11B 0.9800 . ?
C11 H11C 0.9800 . ?
C12 H12A 0.9800 . ?
C12 H12B 0.9800 . ?
C12 H12C 0.9800 . ?

loop_
_geom_torsion_atom_site_label_1
_geom_torsion_atom_site_label_2
_geom_torsion_atom_site_label_3
_geom_torsion_atom_site_label_4
_geom_torsion
_geom_torsion_site_symmetry_1
_geom_torsion_site_symmetry_2
_geom_torsion_site_symmetry_3
_geom_torsion_site_symmetry_4
_geom_torsion_publ_flag
C19 N9 N10 C20 -1.3(5) . . . . ?
C18 N9 N10 C20 179.8(4) . . . . ?
N10 N9 C19 C21 0.4(5) . . . . ?
C18 N9 C19 C21 179.2(4) . . . . ?
O4 N12 C22 N11 179.6(4) . . . . ?
C23 N12 C22 N11 6.2(6) . . . . ?
O4 N12 C22 C21 -2.7(8) . . . . ?
C23 N12 C22 C21 -176.2(5) . . . . ?
O3 N11 C22 N12 -179.4(4) . . . . ?
C24 N11 C22 N12 11.4(6) . . . . ?
O3 N11 C22 C21 2.9(8) . . . . ?
C24 N11 C22 C21 -166.4(5) . . . . ?
N9 C19 C21 C20 0.5(5) . . . . ?
N9 C19 C21 C22 178.4(4) . . . . ?
N12 C22 C21 C19 -175.3(5) . . . . ?
N11 C22 C21 C19 2.1(8) . . . . ?
N12 C22 C21 C20 2.1(8) . . . . ?
N11 C22 C21 C20 179.4(5) . . . . ?
C15 N7 C18 C17 0.6(7) . . . . ?
C15 N7 C18 N9 -179.4(4) . . . . ?
C19 N9 C18 N7 2.4(7) . . . . ?
N10 N9 C18 N7 -178.9(4) . . . . ?
C19 N9 C18 C17 -177.6(4) . . . . ?
N10 N9 C18 C17 1.1(6) . . . . ?
N9 N10 C20 C21 1.6(5) . . . . ?
C19 C21 C20 N10 -1.4(5) . . . . ?
C22 C21 C20 N10 -179.2(5) . . . . ?
C16 N8 C17 C18 -1.4(7) . . . . ?
N7 C18 C17 N8 0.1(8) . . . . ?
N9 C18 C17 N8 -179.9(4) . . . . ?
O4 N12 C23 C28 -74.1(6) . . . . ?
C22 N12 C23 C28 99.5(5) . . . . ?
O4 N12 C23 C27 45.5(7) . . . . ?
C22 N12 C23 C27 -140.8(5) . . . . ?
O4 N12 C23 C24 166.7(5) . . . . ?
C22 N12 C23 C24 -19.6(5) . . . . ?
C17 N8 C16 C15 2.0(8) . . . . ?
C18 N7 C15 C16 0.0(8) . . . . ?
N8 C16 C15 N7 -1.4(9) . . . . ?
O3 N11 C24 C26 44.2(7) . . . . ?
C22 N11 C24 C26 -146.3(5) . . . . ?
O3 N11 C24 C25 -74.5(6) . . . . ?
C22 N11 C24 C25 95.1(5) . . . . ?
O3 N11 C24 C23 167.9(4) . . . . ?
C22 N11 C24 C23 -22.5(5) . . . . ?
N12 C23 C24 C26 141.4(5) . . . . ?
C28 C23 C24 C26 28.3(7) . . . . ?
C27 C23 C24 C26 -100.7(6) . . . . ?
N12 C23 C24 N11 23.2(5) . . . . ?
C28 C23 C24 N11 -89.9(5) . . . . ?
C27 C23 C24 N11 141.1(5) . . . . ?
N12 C23 C24 C25 -88.4(5) . . . . ?
C28 C23 C24 C25 158.5(4) . . . . ?
C27 C23 C24 C25 29.5(6) . . . . ?
N4 N3 C0AA N1 179.0(4) . . . . ?
C5 N3 C0AA N1 0.6(7) . . . . ?
N4 N3 C0AA C3 -1.3(6) . . . . ?
C5 N3 C0AA C3 -179.7(4) . . . . ?
C5 N3 N4 C6 -0.8(5) . . . . ?
C0AA N3 N4 C6 -179.4(4) . . . . ?
C3 C0AA N1 C1 -0.9(7) . . . . ?
N3 C0AA N1 C1 178.9(4) . . . . ?
O1 N0AA C8 N6 -179.0(5) . . . . ?
C10 N0AA C8 N6 5.3(6) . . . . ?
O1 N0AA C8 C7 2.3(8) . . . . ?
C10 N0AA C8 C7 -173.4(4) . . . . ?
O2 N6 C8 N0AA -180.0(5) . . . . ?
C9 N6 C8 N0AA 4.2(6) . . . . ?
O2 N6 C8 C7 -1.3(8) . . . . ?
C9 N6 C8 C7 -177.1(4) . . . . ?
N0AA C8 C7 C5 1.8(8) . . . . ?
N6 C8 C7 C5 -176.6(5) . . . . ?
N0AA C8 C7 C6 -177.8(5) . . . . ?
N6 C8 C7 C6 3.8(8) . . . . ?
O2 N6 C9 C14 51.0(6) . . . . ?
C8 N6 C9 C14 -133.1(4) . . . . ?
O2 N6 C9 C13 -67.9(5) . . . . ?
C8 N6 C9 C13 108.1(4) . . . . ?
O2 N6 C9 C10 173.0(4) . . . . ?
C8 N6 C9 C10 -11.1(5) . . . . ?
N3 N4 C6 C7 0.6(5) . . . . ?
C5 C7 C6 N4 -0.3(5) . . . . ?
C8 C7 C6 N4 179.4(4) . . . . ?
O1 N0AA C10 C12 49.7(7) . . . . ?
C8 N0AA C10 C12 -134.4(5) . . . . ?
O1 N0AA C10 C11 -68.3(6) . . . . ?
C8 N0AA C10 C11 107.6(5) . . . . ?
O1 N0AA C10 C9 172.4(5) . . . . ?
C8 N0AA C10 C9 -11.7(5) . . . . ?
N6 C9 C10 C12 130.0(4) . . . . ?
C14 C9 C10 C12 -112.1(5) . . . . ?
C13 C9 C10 C12 15.6(6) . . . . ?
N6 C9 C10 N0AA 12.5(4) . . . . ?
C14 C9 C10 N0AA 130.5(4) . . . . ?
C13 C9 C10 N0AA -101.8(4) . . . . ?
N6 C9 C10 C11 -100.1(4) . . . . ?
C14 C9 C10 C11 17.9(6) . . . . ?
C13 C9 C10 C11 145.6(4) . . . . ?
C2 N2 C3 C0AA 0.4(7) . . . . ?
N1 C0AA C3 N2 0.2(7) . . . . ?
N3 C0AA C3 N2 -179.5(4) . . . . ?
C3 N2 C2 C1 -0.4(8) . . . . ?
N4 N3 C5 C7 0.6(5) . . . . ?
C0AA N3 C5 C7 179.2(4) . . . . ?
C6 C7 C5 N3 -0.2(5) . . . . ?
C8 C7 C5 N3 -179.9(4) . . . . ?
C0AA N1 C1 C2 0.9(8) . . . . ?
N2 C2 C1 N1 -0.3(9) . . . . ?
